data_7709653
loop_
_publ_author_name
'Drescher, Wiebke'
'Kleeberg, Christian'

_publ_section_title
;
 Ligand properties of boryl ligands in bis-boryl rhodium(iii) complexes: a
 case study
;
_journal_name_full 'Dalton Transactions'
_journal_paper_doi 10.1039/D1DT04276A
_journal_year 2022
_chemical_formula_moiety 'C24 H60 B2 O4 P4 Rh, C32 H12 B F24'
_chemical_formula_sum 'C56 H72 B3 F24 O4 P4 Rh'
_chemical_formula_weight 1524.35
_space_group_crystal_system monoclinic
_space_group_IT_number 14
_space_group_name_Hall '-P 2yn'
_space_group_name_H-M_alt 'P 1 21/n 1'
_atom_sites_solution_hydrogens geom
_atom_sites_solution_primary iterative
_atom_sites_solution_secondary difmap
_audit_creation_method SHELXL-2018/3
_audit_update_record
;
2021-12-20 deposited with the CCDC.	2022-02-24 downloaded from the CCDC.
;
_cell_angle_alpha 90
_cell_angle_beta 113.690(4)
_cell_angle_gamma 90
_cell_formula_units_Z 4
_cell_length_a 21.7869(7)
_cell_length_b 13.4146(3)
_cell_length_c 24.8701(8)
_cell_measurement_reflns_used 75899
_cell_measurement_temperature 100(2)
_cell_measurement_theta_max 32.5760
_cell_measurement_theta_min 2.8100
_cell_volume 6656.1(4)
_computing_cell_refinement
;
 CrysAlisPro 1.171.40.50a (Rigaku Oxford Diffraction, 2019)
;
_computing_data_collection
;
 CrysAlisPro 1.171.40.50a (Rigaku Oxford Diffraction, 2019)
;
_computing_data_reduction
;
 CrysAlisPro 1.171.40.50a (Rigaku Oxford Diffraction, 2019)
;
_computing_molecular_graphics
;
 K. Brandenburg, 2017, Diamond 4.4.1, Crystal Impact GbR, Bonn, Germany.
;
_computing_publication_material
;
 WinGX v2014.1 (L. J. Farrugia, J. Appl. Cryst., 2012, 45, 849-854.)
;
_computing_structure_refinement
;
 SHELXL-2018/3 (G. M. Sheldrick, Acta Cryst., 2015, C71, 3-8)
;
_computing_structure_solution
;
 SHELXT (Ver. 2014/5) (G. M. Sheldrick, Acta Cryst., 2015, A71, 3-8)
;
_diffrn_ambient_environment N~2~
_diffrn_ambient_temperature 100(2)
_diffrn_detector 'CCD plate'
_diffrn_detector_type HyPix
_diffrn_measured_fraction_theta_full 0.999
_diffrn_measured_fraction_theta_max 0.995
_diffrn_measurement_device 'four-circle diffractometer'
_diffrn_measurement_device_type 'XtaLAB Synergy, Single source at offset/far, HyPix'
_diffrn_measurement_method \w-scan
_diffrn_radiation_monochromator mirror
_diffrn_radiation_probe x-ray
_diffrn_radiation_type MoK\a
_diffrn_radiation_wavelength 0.71073
_diffrn_reflns_av_R_equivalents 0.0893
_diffrn_reflns_av_unetI/netI 0.0421
_diffrn_reflns_Laue_measured_fraction_full 0.999
_diffrn_reflns_Laue_measured_fraction_max 0.995
_diffrn_reflns_limit_h_max 30
_diffrn_reflns_limit_h_min -31
_diffrn_reflns_limit_k_max 17
_diffrn_reflns_limit_k_min -19
_diffrn_reflns_limit_l_max 35
_diffrn_reflns_limit_l_min -35
_diffrn_reflns_number 260578
_diffrn_reflns_point_group_measured_fraction_full 0.999
_diffrn_reflns_point_group_measured_fraction_max 0.995
_diffrn_reflns_theta_full 25.242
_diffrn_reflns_theta_max 30.493
_diffrn_reflns_theta_min 2.544
_diffrn_source 'micro-focus sealed X-ray tube'
_diffrn_source_type 'PhotonJet (Mo) X-ray Source'
_exptl_absorpt_coefficient_mu 0.463
_exptl_absorpt_correction_T_max 1.00000
_exptl_absorpt_correction_T_min 0.70536
_exptl_absorpt_correction_type multi-scan
_exptl_absorpt_process_details
;
 CrysAlisPro 1.171.40.50a (Rigaku Oxford Diffraction, 2019)
 Empirical absorption correction using spherical harmonics,
 implemented in SCALE3 ABSPACK scaling algorithm.

 Empirical correction (ABSPACK) includes:
 - Absorption correction using spherical harmonics
 - Frame scaling
 - Detector area scaling
;
_exptl_crystal_colour 'clear colourless'
_exptl_crystal_density_diffrn 1.521
_exptl_crystal_description 'fragment of plate'
_exptl_crystal_F_000 3104
_exptl_crystal_recrystallization_method
;
 From a solution in THF layered with n-pentane at -40\%C.
;
_exptl_crystal_size_max 0.260
_exptl_crystal_size_mid 0.163
_exptl_crystal_size_min 0.040
_refine_diff_density_max 1.103
_refine_diff_density_min -1.599
_refine_diff_density_rms 0.099
_refine_ls_extinction_method none
_refine_ls_goodness_of_fit_ref 1.129
_refine_ls_hydrogen_treatment constr
_refine_ls_matrix_type full
_refine_ls_number_parameters 877
_refine_ls_number_reflns 20196
_refine_ls_number_restraints 0
_refine_ls_restrained_S_all 1.129
_refine_ls_R_factor_all 0.0728
_refine_ls_R_factor_gt 0.0580
_refine_ls_shift/su_max 0.003
_refine_ls_shift/su_mean 0.000
_refine_ls_structure_factor_coef Fsqd
_refine_ls_weighting_details 'w=1/[\s^2^(Fo^2^)+(0.0184P)^2^+21.6285P] where P=(Fo^2^+2Fc^2^)/3'
_refine_ls_weighting_scheme calc
_refine_ls_wR_factor_gt 0.1274
_refine_ls_wR_factor_ref 0.1323
_reflns_Friedel_coverage 0.000
_reflns_number_gt 16699
_reflns_number_total 20196
_reflns_threshold_expression 'I > 2\s(I)'
_cod_data_source_file d1dt04276a2.cif
_cod_data_source_block wo111wo
_cod_original_sg_symbol_H-M 'P 21/n'
_cod_database_code 7709653
_shelx_shelxl_version_number 2018/3
_shelx_space_group_comment
;
The symmetry employed for this shelxl refinement is uniquely defined
by the following loop, which should always be used as a source of
symmetry information in preference to the above space-group names.
They are only intended as comments.
;

loop_
_space_group_symop_operation_xyz
'x, y, z'
'-x+1/2, y+1/2, -z+1/2'
'-x, -y, -z'
'x-1/2, -y-1/2, z-1/2'

loop_
_atom_site_label
_atom_site_type_symbol
_atom_site_fract_x
_atom_site_fract_y
_atom_site_fract_z
_atom_site_U_iso_or_equiv
_atom_site_adp_type
_atom_site_occupancy
_atom_site_site_symmetry_order
_atom_site_calc_flag
_atom_site_refinement_flags_posn
_atom_site_refinement_flags_adp
_atom_site_refinement_flags_occupancy
_atom_site_disorder_assembly
_atom_site_disorder_group
Rh1 Rh 0.77623(2) 0.24278(2) 0.55388(2) 0.01670(5) Uani 1 1 d . . . . .
P1 P 0.73367(4) 0.10739(6) 0.48789(4) 0.02531(16) Uani 1 1 d . . . . .
P2 P 0.84361(4) 0.13478(6) 0.63462(3) 0.02206(15) Uani 1 1 d . . . . .
P3 P 0.80858(4) 0.39147(6) 0.60825(3) 0.02224(15) Uani 1 1 d . . . . .
P4 P 0.66992(4) 0.24808(7) 0.56554(4) 0.02643(17) Uani 1 1 d . . . . .
F1 F 0.65105(10) 0.50564(16) 0.14962(9) 0.0335(4) Uani 1 1 d . . . . .
F2 F 0.61173(13) 0.42166(15) 0.20213(9) 0.0410(5) Uani 1 1 d . . . . .
F3 F 0.54540(10) 0.50840(16) 0.12921(9) 0.0336(4) Uani 1 1 d . . . . .
F4 F 0.76778(11) 0.7793(2) 0.36773(10) 0.0486(6) Uani 1 1 d . . . . .
F5 F 0.80180(10) 0.72504(19) 0.30354(11) 0.0450(6) Uani 1 1 d . . . . .
F6 F 0.74889(11) 0.86286(18) 0.28989(12) 0.0493(6) Uani 1 1 d . . . . .
F7 F 0.4482(5) 0.4024(4) 0.3226(2) 0.063(3) Uani 0.70(2) 1 d . . P A 1
F8 F 0.4719(3) 0.3993(4) 0.4129(3) 0.053(2) Uani 0.70(2) 1 d . . P A 1
F9 F 0.3824(3) 0.4677(3) 0.3558(6) 0.070(3) Uani 0.70(2) 1 d . . P A 1
F7A F 0.4813(8) 0.3834(8) 0.3583(18) 0.108(13) Uani 0.30(2) 1 d . . P A 2
F8A F 0.4376(18) 0.433(2) 0.4135(7) 0.110(13) Uani 0.30(2) 1 d . . P A 2
F9A F 0.3913(8) 0.4508(11) 0.3232(7) 0.062(8) Uani 0.30(2) 1 d . . P A 2
F10 F 0.64613(13) 0.7763(2) 0.49157(10) 0.0586(8) Uani 1 1 d . . . . .
F11 F 0.62680(13) 0.64849(18) 0.53079(9) 0.0493(6) Uani 1 1 d . . . . .
F12 F 0.56262(13) 0.7725(2) 0.51624(11) 0.0625(9) Uani 1 1 d . . . . .
F13 F 0.24827(10) 0.65383(19) 0.21825(9) 0.0389(5) Uani 1 1 d . . . . .
F14 F 0.19070(10) 0.7099(3) 0.13252(10) 0.0610(9) Uani 1 1 d . . . . .
F15 F 0.23413(14) 0.8094(2) 0.20574(16) 0.0655(8) Uani 1 1 d . . . . .
F16 F 0.39788(12) 0.66905(16) 0.03624(9) 0.0381(5) Uani 1 1 d . . . . .
F17 F 0.30081(11) 0.7360(2) 0.00261(9) 0.0530(7) Uani 1 1 d . . . . .
F18 F 0.38935(12) 0.82755(16) 0.03338(9) 0.0372(5) Uani 1 1 d . . . . .
F19 F 0.38553(11) 1.04382(17) 0.34175(11) 0.0433(5) Uani 1 1 d . . . . .
F20 F 0.43647(18) 1.17955(17) 0.34424(17) 0.0745(10) Uani 1 1 d . . . . .
F21 F 0.47998(14) 1.0668(3) 0.41087(11) 0.0669(9) Uani 1 1 d . . . . .
F22 F 0.58716(12) 1.07058(16) 0.18845(9) 0.0396(5) Uani 1 1 d . . . . .
F23 F 0.57541(12) 1.20207(15) 0.23327(11) 0.0412(5) Uani 1 1 d . . . . .
F24 F 0.65523(11) 1.09962(18) 0.27708(11) 0.0429(5) Uani 1 1 d . . . . .
O1 O 0.77869(12) 0.42741(17) 0.47832(10) 0.0286(5) Uani 1 1 d . . . . .
O2 O 0.69649(12) 0.31803(19) 0.42703(10) 0.0317(5) Uani 1 1 d . . . . .
O3 O 0.92593(11) 0.27022(17) 0.57390(10) 0.0258(4) Uani 1 1 d . . . . .
O4 O 0.86129(11) 0.23389(19) 0.47902(10) 0.0294(5) Uani 1 1 d . . . . .
C1 C 0.74180(19) 0.4748(2) 0.42093(14) 0.0299(7) Uani 1 1 d . . . . .
C2 C 0.69953(17) 0.3867(3) 0.38264(14) 0.0279(6) Uani 1 1 d . . . . .
C3 C 0.6991(2) 0.5580(3) 0.42989(19) 0.0444(10) Uani 1 1 d . . . . .
H H 0.668351 0.529849 0.445785 0.067 Uiso 1 1 calc R U . . .
HA H 0.673263 0.590303 0.392180 0.067 Uiso 1 1 calc R U . . .
HB H 0.728271 0.607223 0.457478 0.067 Uiso 1 1 calc R U . . .
C4 C 0.7933(2) 0.5185(3) 0.40095(16) 0.0379(8) Uani 1 1 d . . . . .
HC H 0.817193 0.573002 0.427264 0.057 Uiso 1 1 calc R U . . .
HD H 0.770722 0.544038 0.360839 0.057 Uiso 1 1 calc R U . . .
HE H 0.825375 0.466577 0.401818 0.057 Uiso 1 1 calc R U . . .
C5 C 0.6283(2) 0.4132(4) 0.34233(17) 0.0456(10) Uani 1 1 d . . . . .
HF H 0.605141 0.353459 0.321131 0.068 Uiso 1 1 calc R U . . .
HG H 0.628795 0.463857 0.314137 0.068 Uiso 1 1 calc R U . . .
HH H 0.604773 0.439383 0.365640 0.068 Uiso 1 1 calc R U . . .
C6 C 0.7342(2) 0.3321(3) 0.34924(16) 0.0383(8) Uani 1 1 d . . . . .
HI H 0.779891 0.314332 0.376271 0.058 Uiso 1 1 calc R U . . .
HJ H 0.736072 0.375318 0.318153 0.058 Uiso 1 1 calc R U . . .
HK H 0.709192 0.271347 0.331727 0.058 Uiso 1 1 calc R U . . .
C7 C 0.96968(16) 0.2840(2) 0.54208(14) 0.0259(6) Uani 1 1 d . . . . .
C8 C 0.93077(17) 0.2270(3) 0.48431(15) 0.0296(7) Uani 1 1 d . . . . .
C9 C 1.03797(16) 0.2438(3) 0.57926(15) 0.0295(6) Uani 1 1 d . . . . .
HL H 1.058810 0.285382 0.614334 0.044 Uiso 1 1 calc R U . . .
HM H 1.065875 0.244392 0.556657 0.044 Uiso 1 1 calc R U . . .
HN H 1.033786 0.175260 0.591051 0.044 Uiso 1 1 calc R U . . .
C10 C 0.97413(19) 0.3956(3) 0.53206(18) 0.0352(8) Uani 1 1 d . . . . .
HO H 0.929352 0.421510 0.508072 0.053 Uiso 1 1 calc R U . . .
HP H 1.003813 0.406869 0.511693 0.053 Uiso 1 1 calc R U . . .
HQ H 0.992096 0.430184 0.569972 0.053 Uiso 1 1 calc R U . . .
C11 C 0.95054(19) 0.1167(3) 0.48914(17) 0.0355(8) Uani 1 1 d . . . . .
HR H 0.946609 0.087590 0.523751 0.053 Uiso 1 1 calc R U . . .
HS H 0.996930 0.110756 0.492935 0.053 Uiso 1 1 calc R U . . .
HT H 0.920713 0.081352 0.453827 0.053 Uiso 1 1 calc R U . . .
C12 C 0.93239(19) 0.2709(3) 0.42874(16) 0.0382(8) Uani 1 1 d . . . . .
HU H 0.901709 0.233596 0.394648 0.057 Uiso 1 1 calc R U . . .
HV H 0.978017 0.266470 0.430396 0.057 Uiso 1 1 calc R U . . .
HW H 0.918501 0.340894 0.425248 0.057 Uiso 1 1 calc R U . . .
C13 C 0.7767(2) 0.0609(3) 0.44430(19) 0.0446(10) Uani 1 1 d . . . . .
HX H 0.781574 0.114739 0.419668 0.067 Uiso 1 1 calc R U . . .
HY H 0.750758 0.006310 0.419264 0.067 Uiso 1 1 calc R U . . .
HZ H 0.821142 0.036385 0.470295 0.067 Uiso 1 1 calc R U . . .
C14 C 0.7227(2) -0.0107(3) 0.52081(18) 0.0426(9) Uani 1 1 d . . . . .
H1 H 0.766659 -0.036286 0.547259 0.064 Uiso 1 1 calc R U . . .
H2 H 0.700677 -0.059540 0.489661 0.064 Uiso 1 1 calc R U . . .
H3 H 0.695033 0.000796 0.543001 0.064 Uiso 1 1 calc R U . . .
C15 C 0.64979(18) 0.1180(3) 0.42894(16) 0.0371(8) Uani 1 1 d . . . . .
H4 H 0.619652 0.150305 0.444125 0.056 Uiso 1 1 calc R U . . .
H5 H 0.632743 0.051387 0.414329 0.056 Uiso 1 1 calc R U . . .
H6 H 0.652095 0.158038 0.396843 0.056 Uiso 1 1 calc R U . . .
C16 C 0.8894(2) 0.0375(3) 0.61472(18) 0.0394(9) Uani 1 1 d . . . . .
H7 H 0.860725 0.009544 0.576410 0.059 Uiso 1 1 calc R U . . .
H8 H 0.902192 -0.015292 0.644433 0.059 Uiso 1 1 calc R U . . .
H9 H 0.929737 0.066178 0.612640 0.059 Uiso 1 1 calc R U . . .
C17 C 0.91624(19) 0.1851(3) 0.69546(17) 0.0395(9) Uani 1 1 d . . . . .
H10 H 0.939815 0.232141 0.680303 0.059 Uiso 1 1 calc R U . . .
H11 H 0.946523 0.130507 0.715927 0.059 Uiso 1 1 calc R U . . .
H12 H 0.901403 0.219608 0.722867 0.059 Uiso 1 1 calc R U . . .
C18 C 0.8040(2) 0.0649(3) 0.67526(18) 0.0409(9) Uani 1 1 d . . . . .
H13 H 0.788714 0.111272 0.697749 0.061 Uiso 1 1 calc R U . . .
H14 H 0.836465 0.018200 0.702184 0.061 Uiso 1 1 calc R U . . .
H15 H 0.765531 0.027686 0.647611 0.061 Uiso 1 1 calc R U . . .
C19 C 0.88244(18) 0.4595(3) 0.61300(16) 0.0316(7) Uani 1 1 d . . . . .
H16 H 0.921777 0.415968 0.629268 0.047 Uiso 1 1 calc R U . . .
H17 H 0.888822 0.517587 0.638582 0.047 Uiso 1 1 calc R U . . .
H18 H 0.876674 0.481707 0.573716 0.047 Uiso 1 1 calc R U . . .
C20 C 0.82684(19) 0.3845(3) 0.68744(14) 0.0337(7) Uani 1 1 d . . . . .
H19 H 0.802575 0.328075 0.694660 0.051 Uiso 1 1 calc R U . . .
H20 H 0.812534 0.446408 0.699869 0.051 Uiso 1 1 calc R U . . .
H21 H 0.875109 0.375223 0.709792 0.051 Uiso 1 1 calc R U . . .
C21 C 0.74792(18) 0.4931(3) 0.58714(15) 0.0315(7) Uani 1 1 d . . . . .
H22 H 0.736720 0.511132 0.546087 0.047 Uiso 1 1 calc R U . . .
H23 H 0.767203 0.550945 0.612327 0.047 Uiso 1 1 calc R U . . .
H24 H 0.707227 0.471732 0.591646 0.047 Uiso 1 1 calc R U . . .
C22 C 0.6190(2) 0.1373(3) 0.5593(2) 0.0444(10) Uani 1 1 d . . . . .
H25 H 0.605231 0.108868 0.519865 0.067 Uiso 1 1 calc R U . . .
H27 H 0.579135 0.155463 0.566094 0.067 Uiso 1 1 calc R U . . .
H29 H 0.645260 0.087950 0.588564 0.067 Uiso 1 1 calc R U . . .
C23 C 0.66735(19) 0.2926(3) 0.63448(16) 0.0369(8) Uani 1 1 d . . . . .
H31 H 0.693224 0.247348 0.666502 0.055 Uiso 1 1 calc R U . . .
H32 H 0.620753 0.294636 0.630499 0.055 Uiso 1 1 calc R U . . .
H33 H 0.686701 0.359691 0.643198 0.055 Uiso 1 1 calc R U . . .
C24 C 0.60739(17) 0.3292(3) 0.51202(16) 0.0384(9) Uani 1 1 d . . . . .
H35 H 0.624285 0.397770 0.517058 0.058 Uiso 1 1 calc R U . . .
H37 H 0.565714 0.326913 0.518174 0.058 Uiso 1 1 calc R U . . .
H39 H 0.598716 0.306296 0.472205 0.058 Uiso 1 1 calc R U . . .
C25 C 0.56540(13) 0.7177(2) 0.25721(11) 0.0150(5) Uani 1 1 d . . . . .
C26 C 0.56055(13) 0.6351(2) 0.22100(12) 0.0170(5) Uani 1 1 d . . . . .
H26 H 0.518091 0.604403 0.201123 0.020 Uiso 1 1 calc R U . . .
C27 C 0.61571(14) 0.5968(2) 0.21322(12) 0.0186(5) Uani 1 1 d . . . . .
C28 C 0.67901(14) 0.6378(2) 0.24211(13) 0.0210(5) Uani 1 1 d . . . . .
H28 H 0.716639 0.612333 0.236396 0.025 Uiso 1 1 calc R U . . .
C29 C 0.68541(14) 0.7176(2) 0.27977(12) 0.0191(5) Uani 1 1 d . . . . .
C30 C 0.63015(13) 0.7556(2) 0.28739(12) 0.0180(5) Uani 1 1 d . . . . .
H30 H 0.636488 0.809314 0.314015 0.022 Uiso 1 1 calc R U . . .
C31 C 0.60644(16) 0.5082(2) 0.17386(13) 0.0245(6) Uani 1 1 d . . . . .
C32 C 0.75151(15) 0.7702(3) 0.31050(15) 0.0282(7) Uani 1 1 d . . . . .
C33 C 0.50367(13) 0.7031(2) 0.32607(11) 0.0150(5) Uani 1 1 d . . . . .
C34 C 0.47364(13) 0.6098(2) 0.32289(12) 0.0175(5) Uani 1 1 d . . . . .
H34 H 0.446693 0.583144 0.285384 0.021 Uiso 1 1 calc R U . . .
C35 C 0.48191(14) 0.5546(2) 0.37291(13) 0.0190(5) Uani 1 1 d . . . . .
C36 C 0.52172(14) 0.5893(2) 0.42846(12) 0.0206(5) Uani 1 1 d . . . . .
H36 H 0.527731 0.551345 0.462465 0.025 Uiso 1 1 calc R U . . .
C37 C 0.55273(14) 0.6816(2) 0.43303(12) 0.0191(5) Uani 1 1 d . . . . .
C38 C 0.54353(13) 0.7367(2) 0.38307(12) 0.0182(5) Uani 1 1 d . . . . .
H38 H 0.565028 0.799680 0.387595 0.022 Uiso 1 1 calc R U . . .
C39 C 0.44685(16) 0.4562(2) 0.36630(14) 0.0267(6) Uani 1 1 d . . . . .
C40 C 0.59618(15) 0.7212(2) 0.49246(13) 0.0253(6) Uani 1 1 d . . . . .
C41 C 0.42992(13) 0.74751(19) 0.21114(11) 0.0155(5) Uani 1 1 d . . . . .
C42 C 0.36913(13) 0.7395(2) 0.21773(11) 0.0170(5) Uani 1 1 d . . . . .
H42 H 0.370026 0.737980 0.256223 0.020 Uiso 1 1 calc R U . . .
C43 C 0.30748(13) 0.7338(2) 0.16990(12) 0.0177(5) Uani 1 1 d . . . . .
C44 C 0.30351(13) 0.7357(2) 0.11261(12) 0.0184(5) Uani 1 1 d . . . . .
H44 H 0.261610 0.731101 0.079888 0.022 Uiso 1 1 calc R U . . .
C45 C 0.36305(14) 0.7447(2) 0.10509(12) 0.0191(5) Uani 1 1 d . . . . .
C46 C 0.42465(13) 0.7511(2) 0.15305(11) 0.0169(5) Uani 1 1 d . . . . .
H46 H 0.464293 0.758134 0.146179 0.020 Uiso 1 1 calc R U . . .
C47 C 0.24512(15) 0.7269(3) 0.18093(14) 0.0265(6) Uani 1 1 d . . . . .
C48 C 0.36210(15) 0.7449(3) 0.04431(13) 0.0259(6) Uani 1 1 d . . . . .
C49 C 0.50776(13) 0.8838(2) 0.27871(11) 0.0166(5) Uani 1 1 d . . . . .
C50 C 0.47606(14) 0.9324(2) 0.31009(12) 0.0195(5) Uani 1 1 d . . . . .
H50 H 0.451300 0.894232 0.326678 0.023 Uiso 1 1 calc R U . . .
C51 C 0.47967(15) 1.0358(2) 0.31783(13) 0.0210(5) Uani 1 1 d . . . . .
C52 C 0.51572(14) 1.0947(2) 0.29464(13) 0.0216(6) Uani 1 1 d . . . . .
H52 H 0.519087 1.164735 0.300603 0.026 Uiso 1 1 calc R U . . .
C53 C 0.54654(14) 1.0474(2) 0.26252(12) 0.0196(5) Uani 1 1 d . . . . .
C54 C 0.54215(14) 0.9447(2) 0.25411(12) 0.0181(5) Uani 1 1 d . . . . .
H54 H 0.562997 0.914913 0.231091 0.022 Uiso 1 1 calc R U . . .
C55 C 0.44594(19) 1.0825(3) 0.35365(17) 0.0326(7) Uani 1 1 d . . . . .
C56 C 0.59031(17) 1.1052(2) 0.24013(14) 0.0264(6) Uani 1 1 d . . . . .
B1 B 0.74731(17) 0.3380(3) 0.48030(15) 0.0226(6) Uani 1 1 d . . . . .
B2 B 0.86077(16) 0.2498(2) 0.53301(14) 0.0200(6) Uani 1 1 d . . . . .
B3 B 0.50121(14) 0.7627(2) 0.26792(12) 0.0142(5) Uani 1 1 d . . . . .

loop_
_atom_site_aniso_label
_atom_site_aniso_U_11
_atom_site_aniso_U_22
_atom_site_aniso_U_33
_atom_site_aniso_U_23
_atom_site_aniso_U_13
_atom_site_aniso_U_12
Rh1 0.01625(9) 0.01733(10) 0.01461(9) 0.00235(8) 0.00421(7) 0.00263(8)
P1 0.0241(4) 0.0219(4) 0.0243(4) -0.0029(3) 0.0039(3) -0.0063(3)
P2 0.0220(4) 0.0204(3) 0.0190(3) 0.0054(3) 0.0033(3) 0.0017(3)
P3 0.0260(4) 0.0195(3) 0.0216(4) 0.0003(3) 0.0101(3) 0.0028(3)
P4 0.0198(3) 0.0385(5) 0.0211(4) 0.0080(3) 0.0084(3) 0.0044(3)
F1 0.0329(10) 0.0406(11) 0.0280(10) -0.0062(8) 0.0134(8) 0.0089(9)
F2 0.0718(16) 0.0192(9) 0.0329(11) 0.0006(8) 0.0221(11) 0.0039(10)
F3 0.0278(10) 0.0385(11) 0.0278(10) -0.0133(8) 0.0042(8) 0.0023(8)
F4 0.0272(11) 0.0814(19) 0.0295(11) -0.0154(11) 0.0035(9) -0.0168(11)
F5 0.0148(9) 0.0585(15) 0.0598(15) -0.0178(12) 0.0128(9) -0.0034(9)
F6 0.0317(11) 0.0382(13) 0.0675(17) 0.0054(11) 0.0090(11) -0.0152(10)
F7 0.126(8) 0.033(3) 0.051(3) -0.019(2) 0.057(4) -0.037(4)
F8 0.065(3) 0.034(2) 0.036(3) 0.0208(19) -0.006(2) -0.015(2)
F9 0.027(2) 0.0283(19) 0.153(10) 0.007(3) 0.035(4) -0.0068(14)
F7A 0.066(9) 0.016(5) 0.24(4) -0.015(10) 0.061(14) -0.008(5)
F8A 0.18(3) 0.117(17) 0.036(7) -0.019(10) 0.050(13) -0.126(19)
F9A 0.040(9) 0.052(8) 0.057(8) 0.023(6) -0.020(6) -0.034(7)
F10 0.0530(15) 0.086(2) 0.0242(11) -0.0027(11) 0.0017(10) -0.0479(14)
F11 0.0614(15) 0.0408(13) 0.0217(10) 0.0037(9) -0.0083(10) 0.0072(11)
F12 0.0411(13) 0.089(2) 0.0404(13) -0.0395(14) -0.0010(11) 0.0185(13)
F13 0.0254(10) 0.0651(15) 0.0282(10) 0.0190(10) 0.0128(8) -0.0007(10)
F14 0.0151(9) 0.135(3) 0.0249(11) 0.0233(13) -0.0001(8) -0.0144(12)
F15 0.0518(16) 0.0536(16) 0.116(3) -0.0110(16) 0.0594(18) 0.0080(13)
F16 0.0570(14) 0.0364(11) 0.0286(10) -0.0030(9) 0.0252(10) 0.0053(10)
F17 0.0279(11) 0.111(2) 0.0138(9) -0.0015(12) 0.0022(8) -0.0063(13)
F18 0.0582(14) 0.0332(11) 0.0267(10) 0.0081(8) 0.0240(10) -0.0005(10)
F19 0.0388(12) 0.0403(12) 0.0621(15) -0.0031(11) 0.0321(12) 0.0053(10)
F20 0.122(3) 0.0177(11) 0.135(3) -0.0055(14) 0.104(3) 0.0046(13)
F21 0.0547(16) 0.114(3) 0.0338(13) -0.0252(15) 0.0192(12) 0.0129(16)
F22 0.0619(15) 0.0333(11) 0.0331(11) -0.0008(9) 0.0290(11) -0.0130(10)
F23 0.0543(14) 0.0176(9) 0.0584(15) 0.0094(9) 0.0296(12) -0.0018(9)
F24 0.0277(10) 0.0481(13) 0.0483(13) 0.0117(11) 0.0104(10) -0.0090(9)
O1 0.0397(13) 0.0218(11) 0.0200(10) 0.0031(8) 0.0074(10) 0.0013(9)
O2 0.0322(12) 0.0335(13) 0.0215(11) 0.0079(9) 0.0025(9) -0.0033(10)
O3 0.0250(11) 0.0303(12) 0.0224(10) 0.0020(9) 0.0099(9) -0.0002(9)
O4 0.0242(11) 0.0416(14) 0.0223(11) -0.0047(10) 0.0094(9) 0.0009(10)
C1 0.0439(19) 0.0229(15) 0.0219(15) 0.0052(12) 0.0123(14) 0.0084(13)
C2 0.0316(16) 0.0305(16) 0.0186(14) 0.0071(12) 0.0068(12) 0.0042(13)
C3 0.065(3) 0.0293(18) 0.042(2) 0.0099(16) 0.024(2) 0.0190(18)
C4 0.047(2) 0.0338(19) 0.0292(18) 0.0064(14) 0.0113(16) -0.0022(16)
C5 0.039(2) 0.062(3) 0.0257(18) 0.0091(17) 0.0029(16) 0.0120(19)
C6 0.050(2) 0.0365(19) 0.0261(17) -0.0044(14) 0.0125(16) -0.0003(16)
C7 0.0268(15) 0.0271(15) 0.0265(15) 0.0025(12) 0.0134(13) 0.0005(12)
C8 0.0261(15) 0.0389(18) 0.0250(15) -0.0019(13) 0.0114(13) 0.0032(13)
C9 0.0260(15) 0.0328(17) 0.0280(15) -0.0002(13) 0.0091(12) 0.0000(13)
C10 0.0371(19) 0.0274(17) 0.044(2) 0.0036(15) 0.0196(16) -0.0005(14)
C11 0.0402(19) 0.0327(18) 0.0380(19) -0.0068(15) 0.0201(16) 0.0043(15)
C12 0.0372(19) 0.055(2) 0.0275(17) 0.0071(16) 0.0181(15) 0.0079(17)
C13 0.042(2) 0.040(2) 0.050(2) -0.0251(18) 0.0173(19) -0.0096(17)
C14 0.043(2) 0.0286(18) 0.042(2) 0.0026(15) 0.0022(17) -0.0116(15)
C15 0.0326(18) 0.0378(19) 0.0275(17) 0.0001(14) -0.0019(14) -0.0129(15)
C16 0.038(2) 0.0297(18) 0.039(2) 0.0044(15) 0.0042(16) 0.0152(15)
C17 0.0348(19) 0.0364(19) 0.0318(18) 0.0031(15) -0.0030(15) 0.0002(15)
C18 0.0368(19) 0.047(2) 0.038(2) 0.0227(17) 0.0134(16) 0.0051(16)
C19 0.0347(18) 0.0256(16) 0.0348(18) -0.0045(13) 0.0143(15) -0.0025(13)
C20 0.0412(19) 0.0376(19) 0.0202(15) -0.0016(13) 0.0100(14) 0.0058(15)
C21 0.0393(18) 0.0260(16) 0.0294(17) -0.0004(13) 0.0141(14) 0.0088(14)
C22 0.035(2) 0.056(3) 0.047(2) 0.0063(19) 0.0211(18) -0.0089(18)
C23 0.0326(18) 0.055(2) 0.0286(17) 0.0076(16) 0.0177(15) 0.0091(16)
C24 0.0241(16) 0.062(3) 0.0287(17) 0.0123(17) 0.0100(14) 0.0129(16)
C25 0.0141(11) 0.0172(12) 0.0127(11) 0.0019(9) 0.0044(9) 0.0000(9)
C26 0.0153(12) 0.0163(12) 0.0167(12) 0.0015(9) 0.0037(10) -0.0007(9)
C27 0.0217(13) 0.0169(12) 0.0157(12) 0.0022(9) 0.0060(10) 0.0022(10)
C28 0.0183(13) 0.0245(14) 0.0205(13) 0.0024(11) 0.0082(11) 0.0044(10)
C29 0.0150(12) 0.0221(13) 0.0187(13) 0.0008(10) 0.0052(10) -0.0009(10)
C30 0.0157(11) 0.0193(12) 0.0171(12) 0.0003(10) 0.0045(9) -0.0027(10)
C31 0.0264(15) 0.0237(14) 0.0217(14) -0.0016(11) 0.0079(12) 0.0043(11)
C32 0.0182(13) 0.0327(17) 0.0314(16) -0.0056(13) 0.0075(12) -0.0031(12)
C33 0.0115(11) 0.0184(12) 0.0134(11) -0.0003(9) 0.0033(9) 0.0010(9)
C34 0.0151(12) 0.0200(13) 0.0156(12) -0.0004(10) 0.0042(10) -0.0007(10)
C35 0.0167(12) 0.0189(13) 0.0204(13) 0.0027(10) 0.0064(10) -0.0018(10)
C36 0.0180(13) 0.0255(14) 0.0160(12) 0.0058(10) 0.0045(10) 0.0005(10)
C37 0.0158(12) 0.0252(14) 0.0134(12) 0.0004(10) 0.0028(10) -0.0017(10)
C38 0.0148(11) 0.0207(13) 0.0172(12) -0.0002(10) 0.0044(9) -0.0018(10)
C39 0.0284(15) 0.0252(15) 0.0229(14) 0.0067(12) 0.0066(12) -0.0041(12)
C40 0.0225(14) 0.0310(16) 0.0168(13) 0.0005(11) 0.0020(11) -0.0036(11)
C41 0.0153(11) 0.0133(11) 0.0157(11) 0.0014(9) 0.0042(9) 0.0006(9)
C42 0.0168(12) 0.0197(12) 0.0137(11) 0.0016(9) 0.0052(9) 0.0006(10)
C43 0.0159(12) 0.0187(12) 0.0178(12) 0.0030(10) 0.0059(10) 0.0009(9)
C44 0.0160(12) 0.0210(13) 0.0148(12) 0.0037(10) 0.0028(9) 0.0003(10)
C45 0.0194(12) 0.0223(13) 0.0143(11) 0.0016(10) 0.0054(10) 0.0013(10)
C46 0.0166(11) 0.0180(12) 0.0160(11) 0.0008(10) 0.0065(9) -0.0016(10)
C47 0.0162(13) 0.0393(18) 0.0219(14) 0.0063(12) 0.0054(11) 0.0021(12)
C48 0.0238(14) 0.0350(17) 0.0163(12) 0.0032(12) 0.0053(11) 0.0003(13)
C49 0.0145(11) 0.0177(12) 0.0131(11) 0.0007(9) 0.0010(9) -0.0004(9)
C50 0.0182(13) 0.0198(13) 0.0191(13) 0.0009(10) 0.0059(10) 0.0003(10)
C51 0.0214(13) 0.0196(13) 0.0195(13) -0.0012(10) 0.0055(11) 0.0024(10)
C52 0.0219(13) 0.0157(12) 0.0207(13) -0.0010(10) 0.0017(11) 0.0000(10)
C53 0.0181(12) 0.0192(13) 0.0161(12) 0.0026(10) 0.0011(10) -0.0025(10)
C54 0.0198(13) 0.0176(12) 0.0149(12) 0.0011(9) 0.0049(10) 0.0001(10)
C55 0.0405(19) 0.0236(15) 0.0393(19) -0.0048(13) 0.0219(16) 0.0047(13)
C56 0.0318(16) 0.0185(14) 0.0271(15) 0.0012(11) 0.0099(13) -0.0051(12)
B1 0.0217(15) 0.0270(16) 0.0198(15) 0.0027(12) 0.0092(12) 0.0026(12)
B2 0.0243(15) 0.0144(13) 0.0217(14) 0.0018(11) 0.0096(12) -0.0005(11)
B3 0.0126(12) 0.0151(13) 0.0131(12) 0.0006(10) 0.0034(10) -0.0014(10)

loop_
_atom_type_symbol
_atom_type_description
_atom_type_scat_dispersion_real
_atom_type_scat_dispersion_imag
_atom_type_scat_source
C C 0.0033 0.0016 'International Tables Vol C Tables 4.2.6.8 and 6.1.1.4'
H H 0.0000 0.0000 'International Tables Vol C Tables 4.2.6.8 and 6.1.1.4'
B B 0.0013 0.0007 'International Tables Vol C Tables 4.2.6.8 and 6.1.1.4'
F F 0.0171 0.0103 'International Tables Vol C Tables 4.2.6.8 and 6.1.1.4'
O O 0.0106 0.0060 'International Tables Vol C Tables 4.2.6.8 and 6.1.1.4'
P P 0.1023 0.0942 'International Tables Vol C Tables 4.2.6.8 and 6.1.1.4'
Rh Rh -1.1178 0.9187 'International Tables Vol C Tables 4.2.6.8 and 6.1.1.4'

loop_
_geom_angle_atom_site_label_1
_geom_angle_atom_site_label_2
_geom_angle_atom_site_label_3
_geom_angle
_geom_angle_site_symmetry_1
_geom_angle_site_symmetry_3
_geom_angle_publ_flag
B2 Rh1 B1 75.25(13) . . ?
B2 Rh1 P3 90.82(9) . . ?
B1 Rh1 P3 84.34(10) . . ?
B2 Rh1 P1 90.06(9) . . ?
B1 Rh1 P1 88.04(10) . . ?
P3 Rh1 P1 171.85(3) . . ?
B2 Rh1 P2 86.13(9) . . ?
B1 Rh1 P2 161.36(10) . . ?
P3 Rh1 P2 95.07(3) . . ?
P1 Rh1 P2 93.07(3) . . ?
B2 Rh1 P4 171.98(9) . . ?
B1 Rh1 P4 96.78(9) . . ?
P3 Rh1 P4 89.22(3) . . ?
P1 Rh1 P4 88.78(3) . . ?
P2 Rh1 P4 101.85(3) . . ?
C13 P1 C15 97.9(2) . . ?
C13 P1 C14 99.2(2) . . ?
C15 P1 C14 99.03(17) . . ?
C13 P1 Rh1 121.79(13) . . ?
C15 P1 Rh1 118.75(14) . . ?
C14 P1 Rh1 115.82(14) . . ?
C17 P2 C16 95.91(19) . . ?
C17 P2 C18 100.14(19) . . ?
C16 P2 C18 102.3(2) . . ?
C17 P2 Rh1 119.96(13) . . ?
C16 P2 Rh1 114.56(13) . . ?
C18 P2 Rh1 119.94(13) . . ?
C19 P3 C21 99.46(17) . . ?
C19 P3 C20 98.67(18) . . ?
C21 P3 C20 99.54(16) . . ?
C19 P3 Rh1 121.15(12) . . ?
C21 P3 Rh1 116.95(12) . . ?
C20 P3 Rh1 117.11(13) . . ?
C22 P4 C24 100.0(2) . . ?
C22 P4 C23 95.7(2) . . ?
C24 P4 C23 101.08(18) . . ?
C22 P4 Rh1 122.57(15) . . ?
C24 P4 Rh1 113.20(12) . . ?
C23 P4 Rh1 120.33(13) . . ?
B1 O1 C1 108.8(3) . . ?
B1 O2 C2 110.1(3) . . ?
B2 O3 C7 108.6(2) . . ?
B2 O4 C8 109.7(2) . . ?
O1 C1 C4 107.3(3) . . ?
O1 C1 C3 107.6(3) . . ?
C4 C1 C3 109.9(3) . . ?
O1 C1 C2 102.8(2) . . ?
C4 C1 C2 115.1(3) . . ?
C3 C1 C2 113.4(3) . . ?
O2 C2 C5 107.6(3) . . ?
O2 C2 C6 107.1(3) . . ?
C5 C2 C6 110.8(3) . . ?
O2 C2 C1 102.2(2) . . ?
C5 C2 C1 114.9(3) . . ?
C6 C2 C1 113.4(3) . . ?
C1 C3 H 109.5 . . ?
C1 C3 HA 109.5 . . ?
H C3 HA 109.5 . . ?
C1 C3 HB 109.5 . . ?
H C3 HB 109.5 . . ?
HA C3 HB 109.5 . . ?
C1 C4 HC 109.5 . . ?
C1 C4 HD 109.5 . . ?
HC C4 HD 109.5 . . ?
C1 C4 HE 109.5 . . ?
HC C4 HE 109.5 . . ?
HD C4 HE 109.5 . . ?
C2 C5 HF 109.5 . . ?
C2 C5 HG 109.5 . . ?
HF C5 HG 109.5 . . ?
C2 C5 HH 109.5 . . ?
HF C5 HH 109.5 . . ?
HG C5 HH 109.5 . . ?
C2 C6 HI 109.5 . . ?
C2 C6 HJ 109.5 . . ?
HI C6 HJ 109.5 . . ?
C2 C6 HK 109.5 . . ?
HI C6 HK 109.5 . . ?
HJ C6 HK 109.5 . . ?
O3 C7 C9 108.6(3) . . ?
O3 C7 C10 107.9(3) . . ?
C9 C7 C10 109.9(3) . . ?
O3 C7 C8 101.8(2) . . ?
C9 C7 C8 115.6(3) . . ?
C10 C7 C8 112.4(3) . . ?
O4 C8 C12 107.2(3) . . ?
O4 C8 C11 108.3(3) . . ?
C12 C8 C11 109.7(3) . . ?
O4 C8 C7 102.3(2) . . ?
C12 C8 C7 116.8(3) . . ?
C11 C8 C7 111.9(3) . . ?
C7 C9 HL 109.5 . . ?
C7 C9 HM 109.5 . . ?
HL C9 HM 109.5 . . ?
C7 C9 HN 109.5 . . ?
HL C9 HN 109.5 . . ?
HM C9 HN 109.5 . . ?
C7 C10 HO 109.5 . . ?
C7 C10 HP 109.5 . . ?
HO C10 HP 109.5 . . ?
C7 C10 HQ 109.5 . . ?
HO C10 HQ 109.5 . . ?
HP C10 HQ 109.5 . . ?
C8 C11 HR 109.5 . . ?
C8 C11 HS 109.5 . . ?
HR C11 HS 109.5 . . ?
C8 C11 HT 109.5 . . ?
HR C11 HT 109.5 . . ?
HS C11 HT 109.5 . . ?
C8 C12 HU 109.5 . . ?
C8 C12 HV 109.5 . . ?
HU C12 HV 109.5 . . ?
C8 C12 HW 109.5 . . ?
HU C12 HW 109.5 . . ?
HV C12 HW 109.5 . . ?
P1 C13 HX 109.5 . . ?
P1 C13 HY 109.5 . . ?
HX C13 HY 109.5 . . ?
P1 C13 HZ 109.5 . . ?
HX C13 HZ 109.5 . . ?
HY C13 HZ 109.5 . . ?
P1 C14 H1 109.5 . . ?
P1 C14 H2 109.5 . . ?
H1 C14 H2 109.5 . . ?
P1 C14 H3 109.5 . . ?
H1 C14 H3 109.5 . . ?
H2 C14 H3 109.5 . . ?
P1 C15 H4 109.5 . . ?
P1 C15 H5 109.5 . . ?
H4 C15 H5 109.5 . . ?
P1 C15 H6 109.5 . . ?
H4 C15 H6 109.5 . . ?
H5 C15 H6 109.5 . . ?
P2 C16 H7 109.5 . . ?
P2 C16 H8 109.5 . . ?
H7 C16 H8 109.5 . . ?
P2 C16 H9 109.5 . . ?
H7 C16 H9 109.5 . . ?
H8 C16 H9 109.5 . . ?
P2 C17 H10 109.5 . . ?
P2 C17 H11 109.5 . . ?
H10 C17 H11 109.5 . . ?
P2 C17 H12 109.5 . . ?
H10 C17 H12 109.5 . . ?
H11 C17 H12 109.5 . . ?
P2 C18 H13 109.5 . . ?
P2 C18 H14 109.5 . . ?
H13 C18 H14 109.5 . . ?
P2 C18 H15 109.5 . . ?
H13 C18 H15 109.5 . . ?
H14 C18 H15 109.5 . . ?
P3 C19 H16 109.5 . . ?
P3 C19 H17 109.5 . . ?
H16 C19 H17 109.5 . . ?
P3 C19 H18 109.5 . . ?
H16 C19 H18 109.5 . . ?
H17 C19 H18 109.5 . . ?
P3 C20 H19 109.5 . . ?
P3 C20 H20 109.5 . . ?
H19 C20 H20 109.5 . . ?
P3 C20 H21 109.5 . . ?
H19 C20 H21 109.5 . . ?
H20 C20 H21 109.5 . . ?
P3 C21 H22 109.5 . . ?
P3 C21 H23 109.5 . . ?
H22 C21 H23 109.5 . . ?
P3 C21 H24 109.5 . . ?
H22 C21 H24 109.5 . . ?
H23 C21 H24 109.5 . . ?
P4 C22 H25 109.5 . . ?
P4 C22 H27 109.5 . . ?
H25 C22 H27 109.5 . . ?
P4 C22 H29 109.5 . . ?
H25 C22 H29 109.5 . . ?
H27 C22 H29 109.5 . . ?
P4 C23 H31 109.5 . . ?
P4 C23 H32 109.5 . . ?
H31 C23 H32 109.5 . . ?
P4 C23 H33 109.5 . . ?
H31 C23 H33 109.5 . . ?
H32 C23 H33 109.5 . . ?
P4 C24 H35 109.5 . . ?
P4 C24 H37 109.5 . . ?
H35 C24 H37 109.5 . . ?
P4 C24 H39 109.5 . . ?
H35 C24 H39 109.5 . . ?
H37 C24 H39 109.5 . . ?
C30 C25 C26 115.5(2) . . ?
C30 C25 B3 121.4(2) . . ?
C26 C25 B3 123.0(2) . . ?
C27 C26 C25 122.3(3) . . ?
C27 C26 H26 118.8 . . ?
C25 C26 H26 118.8 . . ?
C28 C27 C26 121.1(3) . . ?
C28 C27 C31 119.8(3) . . ?
C26 C27 C31 119.1(3) . . ?
C27 C28 C29 117.6(3) . . ?
C27 C28 H28 121.2 . . ?
C29 C28 H28 121.2 . . ?
C30 C29 C28 121.1(3) . . ?
C30 C29 C32 117.6(3) . . ?
C28 C29 C32 121.2(3) . . ?
C29 C30 C25 122.4(3) . . ?
C29 C30 H30 118.8 . . ?
C25 C30 H30 118.8 . . ?
F1 C31 F2 106.9(3) . . ?
F1 C31 F3 106.5(2) . . ?
F2 C31 F3 106.4(3) . . ?
F1 C31 C27 112.6(3) . . ?
F2 C31 C27 112.6(2) . . ?
F3 C31 C27 111.5(2) . . ?
F5 C32 F4 107.7(3) . . ?
F5 C32 F6 106.6(3) . . ?
F4 C32 F6 106.1(3) . . ?
F5 C32 C29 113.1(3) . . ?
F4 C32 C29 112.1(3) . . ?
F6 C32 C29 110.8(3) . . ?
C34 C33 C38 115.4(2) . . ?
C34 C33 B3 122.6(2) . . ?
C38 C33 B3 121.5(2) . . ?
C35 C34 C33 122.3(3) . . ?
C35 C34 H34 118.9 . . ?
C33 C34 H34 118.9 . . ?
C36 C35 C34 121.0(3) . . ?
C36 C35 C39 119.5(3) . . ?
C34 C35 C39 119.4(3) . . ?
C35 C36 C37 118.0(3) . . ?
C35 C36 H36 121.0 . . ?
C37 C36 H36 121.0 . . ?
C38 C37 C36 120.6(3) . . ?
C38 C37 C40 120.1(3) . . ?
C36 C37 C40 119.3(3) . . ?
C37 C38 C33 122.6(3) . . ?
C37 C38 H38 118.7 . . ?
C33 C38 H38 118.7 . . ?
F9A C39 F7A 104.1(11) . . ?
F9A C39 F8A 108.2(11) . . ?
F7A C39 F8A 105.7(13) . . ?
F8 C39 F7 105.8(4) . . ?
F8 C39 F9 105.8(5) . . ?
F7 C39 F9 105.9(5) . . ?
F9A C39 C35 114.7(5) . . ?
F7A C39 C35 112.3(6) . . ?
F8A C39 C35 111.3(7) . . ?
F8 C39 C35 113.7(4) . . ?
F7 C39 C35 113.1(3) . . ?
F9 C39 C35 111.8(3) . . ?
F12 C40 F10 109.1(3) . . ?
F12 C40 F11 105.7(3) . . ?
F10 C40 F11 103.9(3) . . ?
F12 C40 C37 112.8(3) . . ?
F10 C40 C37 112.3(3) . . ?
F11 C40 C37 112.4(3) . . ?
C42 C41 C46 115.6(2) . . ?
C42 C41 B3 121.4(2) . . ?
C46 C41 B3 122.7(2) . . ?
C43 C42 C41 122.4(2) . . ?
C43 C42 H42 118.8 . . ?
C41 C42 H42 118.8 . . ?
C44 C43 C42 121.0(2) . . ?
C44 C43 C47 120.1(2) . . ?
C42 C43 C47 118.9(2) . . ?
C45 C44 C43 117.5(2) . . ?
C45 C44 H44 121.2 . . ?
C43 C44 H44 121.2 . . ?
C44 C45 C46 121.4(2) . . ?
C44 C45 C48 120.0(2) . . ?
C46 C45 C48 118.7(2) . . ?
C45 C46 C41 122.1(2) . . ?
C45 C46 H46 119.0 . . ?
C41 C46 H46 119.0 . . ?
F14 C47 F13 106.5(3) . . ?
F14 C47 F15 107.5(3) . . ?
F13 C47 F15 104.9(3) . . ?
F14 C47 C43 113.0(3) . . ?
F13 C47 C43 112.2(3) . . ?
F15 C47 C43 112.3(3) . . ?
F17 C48 F18 107.8(3) . . ?
F17 C48 F16 106.1(3) . . ?
F18 C48 F16 105.4(3) . . ?
F17 C48 C45 112.9(3) . . ?
F18 C48 C45 112.2(3) . . ?
F16 C48 C45 112.0(3) . . ?
C50 C49 C54 116.3(3) . . ?
C50 C49 B3 121.6(2) . . ?
C54 C49 B3 122.0(2) . . ?
C49 C50 C51 121.9(3) . . ?
C49 C50 H50 119.1 . . ?
C51 C50 H50 119.1 . . ?
C52 C51 C50 121.0(3) . . ?
C52 C51 C55 120.1(3) . . ?
C50 C51 C55 118.8(3) . . ?
C53 C52 C51 117.7(3) . . ?
C53 C52 H52 121.2 . . ?
C51 C52 H52 121.2 . . ?
C52 C53 C54 121.3(3) . . ?
C52 C53 C56 120.4(3) . . ?
C54 C53 C56 118.1(3) . . ?
C53 C54 C49 121.8(3) . . ?
C53 C54 H54 119.1 . . ?
C49 C54 H54 119.1 . . ?
F20 C55 F21 109.0(3) . . ?
F20 C55 F19 105.9(3) . . ?
F21 C55 F19 104.6(3) . . ?
F20 C55 C51 112.6(3) . . ?
F21 C55 C51 111.9(3) . . ?
F19 C55 C51 112.4(3) . . ?
F23 C56 F22 107.3(3) . . ?
F23 C56 F24 106.0(3) . . ?
F22 C56 F24 105.7(3) . . ?
F23 C56 C53 113.1(3) . . ?
F22 C56 C53 112.5(3) . . ?
F24 C56 C53 111.7(3) . . ?
O2 B1 O1 110.6(3) . . ?
O2 B1 Rh1 124.4(2) . . ?
O1 B1 Rh1 124.9(2) . . ?
O4 B2 O3 109.8(3) . . ?
O4 B2 Rh1 126.1(2) . . ?
O3 B2 Rh1 124.1(2) . . ?
C33 B3 C41 112.6(2) . . ?
C33 B3 C25 103.7(2) . . ?
C41 B3 C25 112.9(2) . . ?
C33 B3 C49 111.7(2) . . ?
C41 B3 C49 104.7(2) . . ?
C25 B3 C49 111.5(2) . . ?

loop_
_geom_bond_atom_site_label_1
_geom_bond_atom_site_label_2
_geom_bond_distance
_geom_bond_site_symmetry_2
_geom_bond_publ_flag
Rh1 B2 2.107(3) . ?
Rh1 B1 2.109(3) . ?
Rh1 P3 2.3534(8) . ?
Rh1 P1 2.3724(8) . ?
Rh1 P2 2.4325(8) . ?
Rh1 P4 2.4483(8) . ?
P1 C13 1.806(4) . ?
P1 C15 1.832(4) . ?
P1 C14 1.842(4) . ?
P2 C17 1.823(4) . ?
P2 C16 1.827(4) . ?
P2 C18 1.830(4) . ?
P3 C19 1.812(4) . ?
P3 C21 1.823(3) . ?
P3 C20 1.848(3) . ?
P4 C22 1.824(4) . ?
P4 C24 1.832(4) . ?
P4 C23 1.838(4) . ?
F1 C31 1.334(4) . ?
F2 C31 1.338(4) . ?
F3 C31 1.347(4) . ?
F4 C32 1.327(4) . ?
F5 C32 1.323(4) . ?
F6 C32 1.337(4) . ?
F7 C39 1.316(6) . ?
F8 C39 1.311(6) . ?
F9 C39 1.331(5) . ?
F7A C39 1.295(14) . ?
F8A C39 1.306(13) . ?
F9A C39 1.256(10) . ?
F10 C40 1.322(4) . ?
F11 C40 1.340(4) . ?
F12 C40 1.306(4) . ?
F13 C47 1.332(4) . ?
F14 C47 1.327(4) . ?
F15 C47 1.335(4) . ?
F16 C48 1.345(4) . ?
F17 C48 1.327(4) . ?
F18 C48 1.336(4) . ?
F19 C55 1.333(4) . ?
F20 C55 1.324(4) . ?
F21 C55 1.331(5) . ?
F22 C56 1.342(4) . ?
F23 C56 1.334(4) . ?
F24 C56 1.344(4) . ?
O1 B1 1.392(4) . ?
O1 C1 1.472(4) . ?
O2 B1 1.369(4) . ?
O2 C2 1.460(4) . ?
O3 B2 1.402(4) . ?
O3 C7 1.475(4) . ?
O4 B2 1.364(4) . ?
O4 C8 1.469(4) . ?
C1 C4 1.516(5) . ?
C1 C3 1.525(5) . ?
C1 C2 1.565(5) . ?
C2 C5 1.513(5) . ?
C2 C6 1.518(5) . ?
C3 H 0.9800 . ?
C3 HA 0.9800 . ?
C3 HB 0.9800 . ?
C4 HC 0.9800 . ?
C4 HD 0.9800 . ?
C4 HE 0.9800 . ?
C5 HF 0.9800 . ?
C5 HG 0.9800 . ?
C5 HH 0.9800 . ?
C6 HI 0.9800 . ?
C6 HJ 0.9800 . ?
C6 HK 0.9800 . ?
C7 C9 1.502(4) . ?
C7 C10 1.527(5) . ?
C7 C8 1.546(5) . ?
C8 C12 1.515(5) . ?
C8 C11 1.532(5) . ?
C9 HL 0.9800 . ?
C9 HM 0.9800 . ?
C9 HN 0.9800 . ?
C10 HO 0.9800 . ?
C10 HP 0.9800 . ?
C10 HQ 0.9800 . ?
C11 HR 0.9800 . ?
C11 HS 0.9800 . ?
C11 HT 0.9800 . ?
C12 HU 0.9800 . ?
C12 HV 0.9800 . ?
C12 HW 0.9800 . ?
C13 HX 0.9800 . ?
C13 HY 0.9800 . ?
C13 HZ 0.9800 . ?
C14 H1 0.9800 . ?
C14 H2 0.9800 . ?
C14 H3 0.9800 . ?
C15 H4 0.9800 . ?
C15 H5 0.9800 . ?
C15 H6 0.9800 . ?
C16 H7 0.9800 . ?
C16 H8 0.9800 . ?
C16 H9 0.9800 . ?
C17 H10 0.9800 . ?
C17 H11 0.9800 . ?
C17 H12 0.9800 . ?
C18 H13 0.9800 . ?
C18 H14 0.9800 . ?
C18 H15 0.9800 . ?
C19 H16 0.9800 . ?
C19 H17 0.9800 . ?
C19 H18 0.9800 . ?
C20 H19 0.9800 . ?
C20 H20 0.9800 . ?
C20 H21 0.9800 . ?
C21 H22 0.9800 . ?
C21 H23 0.9800 . ?
C21 H24 0.9800 . ?
C22 H25 0.9800 . ?
C22 H27 0.9800 . ?
C22 H29 0.9800 . ?
C23 H31 0.9800 . ?
C23 H32 0.9800 . ?
C23 H33 0.9800 . ?
C24 H35 0.9800 . ?
C24 H37 0.9800 . ?
C24 H39 0.9800 . ?
C25 C30 1.401(4) . ?
C25 C26 1.404(4) . ?
C25 B3 1.640(4) . ?
C26 C27 1.390(4) . ?
C26 H26 0.9500 . ?
C27 C28 1.388(4) . ?
C27 C31 1.500(4) . ?
C28 C29 1.392(4) . ?
C28 H28 0.9500 . ?
C29 C30 1.389(4) . ?
C29 C32 1.507(4) . ?
C30 H30 0.9500 . ?
C33 C34 1.400(4) . ?
C33 C38 1.406(4) . ?
C33 B3 1.634(4) . ?
C34 C35 1.396(4) . ?
C34 H34 0.9500 . ?
C35 C36 1.384(4) . ?
C35 C39 1.500(4) . ?
C36 C37 1.393(4) . ?
C36 H36 0.9500 . ?
C37 C38 1.390(4) . ?
C37 C40 1.496(4) . ?
C38 H38 0.9500 . ?
C41 C42 1.402(4) . ?
C41 C46 1.403(4) . ?
C41 B3 1.639(4) . ?
C42 C43 1.393(4) . ?
C42 H42 0.9500 . ?
C43 C44 1.392(4) . ?
C43 C47 1.493(4) . ?
C44 C45 1.388(4) . ?
C44 H44 0.9500 . ?
C45 C46 1.395(4) . ?
C45 C48 1.504(4) . ?
C46 H46 0.9500 . ?
C49 C50 1.395(4) . ?
C49 C54 1.404(4) . ?
C49 B3 1.644(4) . ?
C50 C51 1.398(4) . ?
C50 H50 0.9500 . ?
C51 C52 1.392(4) . ?
C51 C55 1.501(4) . ?
C52 C53 1.386(4) . ?
C52 H52 0.9500 . ?
C53 C54 1.391(4) . ?
C53 C56 1.499(4) . ?
C54 H54 0.9500 . ?

loop_
_geom_torsion_atom_site_label_1
_geom_torsion_atom_site_label_2
_geom_torsion_atom_site_label_3
_geom_torsion_atom_site_label_4
_geom_torsion
_geom_torsion_site_symmetry_1
_geom_torsion_site_symmetry_2
_geom_torsion_site_symmetry_3
_geom_torsion_site_symmetry_4
_geom_torsion_publ_flag
B1 O1 C1 C4 -139.5(3) . . . . ?
B1 O1 C1 C3 102.2(3) . . . . ?
B1 O1 C1 C2 -17.8(3) . . . . ?
B1 O2 C2 C5 -142.1(3) . . . . ?
B1 O2 C2 C6 98.7(3) . . . . ?
B1 O2 C2 C1 -20.7(3) . . . . ?
O1 C1 C2 O2 22.6(3) . . . . ?
C4 C1 C2 O2 138.9(3) . . . . ?
C3 C1 C2 O2 -93.3(3) . . . . ?
O1 C1 C2 C5 138.8(3) . . . . ?
C4 C1 C2 C5 -104.9(4) . . . . ?
C3 C1 C2 C5 23.0(4) . . . . ?
O1 C1 C2 C6 -92.3(3) . . . . ?
C4 C1 C2 C6 24.0(4) . . . . ?
C3 C1 C2 C6 151.8(3) . . . . ?
B2 O3 C7 C9 -145.3(3) . . . . ?
B2 O3 C7 C10 95.6(3) . . . . ?
B2 O3 C7 C8 -22.9(3) . . . . ?
B2 O4 C8 C12 -146.5(3) . . . . ?
B2 O4 C8 C11 95.2(3) . . . . ?
B2 O4 C8 C7 -23.1(3) . . . . ?
O3 C7 C8 O4 26.9(3) . . . . ?
C9 C7 C8 O4 144.4(3) . . . . ?
C10 C7 C8 O4 -88.3(3) . . . . ?
O3 C7 C8 C12 143.5(3) . . . . ?
C9 C7 C8 C12 -99.0(4) . . . . ?
C10 C7 C8 C12 28.3(4) . . . . ?
O3 C7 C8 C11 -88.9(3) . . . . ?
C9 C7 C8 C11 28.6(4) . . . . ?
C10 C7 C8 C11 155.9(3) . . . . ?
C30 C25 C26 C27 -3.2(4) . . . . ?
B3 C25 C26 C27 -178.8(2) . . . . ?
C25 C26 C27 C28 1.2(4) . . . . ?
C25 C26 C27 C31 179.9(3) . . . . ?
C26 C27 C28 C29 1.0(4) . . . . ?
C31 C27 C28 C29 -177.7(3) . . . . ?
C27 C28 C29 C30 -1.0(4) . . . . ?
C27 C28 C29 C32 -176.8(3) . . . . ?
C28 C29 C30 C25 -1.2(4) . . . . ?
C32 C29 C30 C25 174.8(3) . . . . ?
C26 C25 C30 C29 3.2(4) . . . . ?
B3 C25 C30 C29 178.9(2) . . . . ?
C28 C27 C31 F1 -29.2(4) . . . . ?
C26 C27 C31 F1 152.1(3) . . . . ?
C28 C27 C31 F2 91.7(3) . . . . ?
C26 C27 C31 F2 -87.0(3) . . . . ?
C28 C27 C31 F3 -148.8(3) . . . . ?
C26 C27 C31 F3 32.5(4) . . . . ?
C30 C29 C32 F5 176.1(3) . . . . ?
C28 C29 C32 F5 -7.9(4) . . . . ?
C30 C29 C32 F4 54.0(4) . . . . ?
C28 C29 C32 F4 -130.0(3) . . . . ?
C30 C29 C32 F6 -64.2(4) . . . . ?
C28 C29 C32 F6 111.7(3) . . . . ?
C38 C33 C34 C35 0.9(4) . . . . ?
B3 C33 C34 C35 173.0(2) . . . . ?
C33 C34 C35 C36 -1.3(4) . . . . ?
C33 C34 C35 C39 178.5(3) . . . . ?
C34 C35 C36 C37 0.7(4) . . . . ?
C39 C35 C36 C37 -179.1(3) . . . . ?
C35 C36 C37 C38 0.2(4) . . . . ?
C35 C36 C37 C40 -179.9(3) . . . . ?
C36 C37 C38 C33 -0.5(4) . . . . ?
C40 C37 C38 C33 179.6(3) . . . . ?
C34 C33 C38 C37 0.0(4) . . . . ?
B3 C33 C38 C37 -172.2(3) . . . . ?
C36 C35 C39 F9A 147.8(14) . . . . ?
C34 C35 C39 F9A -32.0(15) . . . . ?
C36 C35 C39 F7A -94(2) . . . . ?
C34 C35 C39 F7A 87(2) . . . . ?
C36 C35 C39 F8A 25(2) . . . . ?
C34 C35 C39 F8A -155(2) . . . . ?
C36 C35 C39 F8 -18.1(6) . . . . ?
C34 C35 C39 F8 162.1(5) . . . . ?
C36 C35 C39 F7 -138.9(6) . . . . ?
C34 C35 C39 F7 41.3(6) . . . . ?
C36 C35 C39 F9 101.6(7) . . . . ?
C34 C35 C39 F9 -78.1(7) . . . . ?
C38 C37 C40 F12 91.8(4) . . . . ?
C36 C37 C40 F12 -88.1(4) . . . . ?
C38 C37 C40 F10 -32.1(4) . . . . ?
C36 C37 C40 F10 148.0(3) . . . . ?
C38 C37 C40 F11 -148.8(3) . . . . ?
C36 C37 C40 F11 31.2(4) . . . . ?
C46 C41 C42 C43 1.1(4) . . . . ?
B3 C41 C42 C43 175.3(3) . . . . ?
C41 C42 C43 C44 0.0(4) . . . . ?
C41 C42 C43 C47 -179.2(3) . . . . ?
C42 C43 C44 C45 -0.7(4) . . . . ?
C47 C43 C44 C45 178.5(3) . . . . ?
C43 C44 C45 C46 0.3(4) . . . . ?
C43 C44 C45 C48 178.6(3) . . . . ?
C44 C45 C46 C41 0.9(4) . . . . ?
C48 C45 C46 C41 -177.5(3) . . . . ?
C42 C41 C46 C45 -1.5(4) . . . . ?
B3 C41 C46 C45 -175.7(3) . . . . ?
C44 C43 C47 F14 8.4(4) . . . . ?
C42 C43 C47 F14 -172.5(3) . . . . ?
C44 C43 C47 F13 128.8(3) . . . . ?
C42 C43 C47 F13 -52.0(4) . . . . ?
C44 C43 C47 F15 -113.4(3) . . . . ?
C42 C43 C47 F15 65.8(4) . . . . ?
C44 C45 C48 F17 0.0(4) . . . . ?
C46 C45 C48 F17 178.4(3) . . . . ?
C44 C45 C48 F18 122.1(3) . . . . ?
C46 C45 C48 F18 -59.5(4) . . . . ?
C44 C45 C48 F16 -119.6(3) . . . . ?
C46 C45 C48 F16 58.8(4) . . . . ?
C54 C49 C50 C51 -1.5(4) . . . . ?
B3 C49 C50 C51 -177.9(2) . . . . ?
C49 C50 C51 C52 -0.4(4) . . . . ?
C49 C50 C51 C55 -178.2(3) . . . . ?
C50 C51 C52 C53 1.4(4) . . . . ?
C55 C51 C52 C53 179.2(3) . . . . ?
C51 C52 C53 C54 -0.5(4) . . . . ?
C51 C52 C53 C56 -175.4(3) . . . . ?
C52 C53 C54 C49 -1.5(4) . . . . ?
C56 C53 C54 C49 173.6(3) . . . . ?
C50 C49 C54 C53 2.4(4) . . . . ?
B3 C49 C54 C53 178.8(2) . . . . ?
C52 C51 C55 F20 20.1(5) . . . . ?
C50 C51 C55 F20 -162.1(3) . . . . ?
C52 C51 C55 F21 -103.0(4) . . . . ?
C50 C51 C55 F21 74.8(4) . . . . ?
C52 C51 C55 F19 139.6(3) . . . . ?
C50 C51 C55 F19 -42.6(4) . . . . ?
C52 C53 C56 F23 -24.9(4) . . . . ?
C54 C53 C56 F23 160.0(3) . . . . ?
C52 C53 C56 F22 -146.7(3) . . . . ?
C54 C53 C56 F22 38.2(4) . . . . ?
C52 C53 C56 F24 94.6(3) . . . . ?
C54 C53 C56 F24 -80.4(3) . . . . ?
C2 O2 B1 O1 10.5(4) . . . . ?
C2 O2 B1 Rh1 -167.1(2) . . . . ?
C1 O1 B1 O2 5.6(4) . . . . ?
C1 O1 B1 Rh1 -176.8(2) . . . . ?
C8 O4 B2 O3 9.5(3) . . . . ?
C8 O4 B2 Rh1 -169.5(2) . . . . ?
C7 O3 B2 O4 9.5(3) . . . . ?
C7 O3 B2 Rh1 -171.5(2) . . . . ?
C34 C33 B3 C41 36.3(3) . . . . ?
C38 C33 B3 C41 -152.0(2) . . . . ?
C34 C33 B3 C25 -86.1(3) . . . . ?
C38 C33 B3 C25 85.6(3) . . . . ?
C34 C33 B3 C49 153.8(2) . . . . ?
C38 C33 B3 C49 -34.6(3) . . . . ?
C42 C41 B3 C33 35.1(3) . . . . ?
C46 C41 B3 C33 -151.1(2) . . . . ?
C42 C41 B3 C25 152.1(2) . . . . ?
C46 C41 B3 C25 -34.1(3) . . . . ?
C42 C41 B3 C49 -86.4(3) . . . . ?
C46 C41 B3 C49 87.4(3) . . . . ?
C30 C25 B3 C33 -83.9(3) . . . . ?
C26 C25 B3 C33 91.4(3) . . . . ?
C30 C25 B3 C41 153.8(2) . . . . ?
C26 C25 B3 C41 -30.8(3) . . . . ?
C30 C25 B3 C49 36.3(3) . . . . ?
C26 C25 B3 C49 -148.3(2) . . . . ?
C50 C49 B3 C33 -39.4(3) . . . . ?
C54 C49 B3 C33 144.4(2) . . . . ?
C50 C49 B3 C41 82.8(3) . . . . ?
C54 C49 B3 C41 -93.4(3) . . . . ?
C50 C49 B3 C25 -154.8(2) . . . . ?
C54 C49 B3 C25 28.9(3) . . . . ?
